data_1555808
loop_
_publ_author_name
'Guo, Songsong'
'Liu, Xiaohua'
'Shen, Bin'
'Lin, Lili'
'Feng, Xiaoming'

_publ_section_title
;
 Organocatalytic Asymmetric Cascade Reaction of
 2-Hydroxyphenyl-Substituted Enones and Isocyanates To Construct
 1,3-Benzoxazin-2-ones.
;
_journal_issue 19
_journal_name_full 'Organic letters'
_journal_page_first 5070
_journal_page_last 5073
_journal_paper_doi 10.1021/acs.orglett.6b02522
_journal_volume 18
_journal_year 2016
_chemical_absolute_configuration ad
_chemical_formula_moiety 'C22 H16 F N O3, C2 H3 N'
_chemical_formula_sum 'C24 H19 F N2 O3'
_chemical_formula_weight 402.41
_space_group_crystal_system orthorhombic
_space_group_IT_number 19
_space_group_name_Hall 'P 2ac 2ab'
_space_group_name_H-M_alt 'P 21 21 21'
_atom_sites_solution_hydrogens geom
_audit_creation_date 2016-02-24
_audit_creation_method
;
Olex2 1.2
(compiled 2015.09.30 svn.r3233 for OlexSys, GUI svn.r5103)
;
_cell_angle_alpha 90
_cell_angle_beta 90
_cell_angle_gamma 90
_cell_formula_units_Z 4
_cell_length_a 5.86821(12)
_cell_length_b 16.6995(3)
_cell_length_c 20.8172(5)
_cell_measurement_reflns_used 4566
_cell_measurement_temperature 293
_cell_measurement_theta_max 71.6740
_cell_measurement_theta_min 4.9930
_cell_volume 2040.01(7)
_computing_cell_refinement
;
CrysAlisPro, Agilent Technologies,
Version 1.171.37.35 (release 13-08-2014 CrysAlis171 .NET)
(compiled Aug 13 2014,18:06:01)
;
_computing_data_collection
;
CrysAlisPro, Agilent Technologies,
Version 1.171.37.35 (release 13-08-2014 CrysAlis171 .NET)
(compiled Aug 13 2014,18:06:01)
;
_computing_data_reduction
;
CrysAlisPro, Agilent Technologies,
Version 1.171.37.35 (release 13-08-2014 CrysAlis171 .NET)
(compiled Aug 13 2014,18:06:01)
;
_computing_molecular_graphics 'Olex2 (Dolomanov et al., 2009)'
_computing_publication_material 'Olex2 (Dolomanov et al., 2009)'
_computing_structure_refinement 'ShelXL (Sheldrick, 2015)'
_computing_structure_solution 'ShelXT (Sheldrick, 2015)'
_diffrn_ambient_temperature 293
_diffrn_detector 'CCD plate'
_diffrn_detector_area_resol_mean 15.9595
_diffrn_detector_type EosS2
_diffrn_measured_fraction_theta_full 0.999
_diffrn_measured_fraction_theta_max 0.992
_diffrn_measurement_details
;
#__ type_ start__ end____ width___ exp.time_
  1 omega    1.00   75.00   1.0000    2.5000
omega____ theta____ kappa____ phi______ frames
    -       35.8740  -99.0000    0.0000 74

#__ type_ start__ end____ width___ exp.time_
  2 omega   19.00  103.00   1.0000    2.5000
omega____ theta____ kappa____ phi______ frames
    -       35.8740   57.0000  -90.0000 84

#__ type_ start__ end____ width___ exp.time_
  3 omega  -32.00   63.00   1.0000    2.5000
omega____ theta____ kappa____ phi______ frames
    -       35.8740  -77.0000 -150.0000 95

#__ type_ start__ end____ width___ exp.time_
  4 omega    1.00   75.00   1.0000    2.5000
omega____ theta____ kappa____ phi______ frames
    -       35.8740  -99.0000  -60.0000 74

#__ type_ start__ end____ width___ exp.time_
  5 omega    1.00   29.00   1.0000    2.5000
omega____ theta____ kappa____ phi______ frames
    -       35.8740   91.0000 -147.5966 28

#__ type_ start__ end____ width___ exp.time_
  6 omega    9.00  103.00   1.0000    2.5000
omega____ theta____ kappa____ phi______ frames
    -       35.8740   77.0000  -60.0000 94

#__ type_ start__ end____ width___ exp.time_
  7 omega   37.00  146.00   1.0000   20.0000
omega____ theta____ kappa____ phi______ frames
    -      108.0000  -15.0000   90.0000 109

#__ type_ start__ end____ width___ exp.time_
  8 omega   40.00   98.00   1.0000   20.0000
omega____ theta____ kappa____ phi______ frames
    -      108.0000  -45.0000   30.0000 58

#__ type_ start__ end____ width___ exp.time_
  9 omega   40.00   98.00   1.0000   20.0000
omega____ theta____ kappa____ phi______ frames
    -      108.0000  -45.0000  -90.0000 58

#__ type_ start__ end____ width___ exp.time_
 10 omega   38.00   91.00   1.0000   20.0000
omega____ theta____ kappa____ phi______ frames
    -      108.0000  -30.0000 -150.0000 53

#__ type_ start__ end____ width___ exp.time_
 11 omega   38.00   91.00   1.0000   20.0000
omega____ theta____ kappa____ phi______ frames
    -      108.0000  -30.0000  -90.0000 53

#__ type_ start__ end____ width___ exp.time_
 12 omega   39.00  109.00   1.0000   20.0000
omega____ theta____ kappa____ phi______ frames
    -      108.0000  -94.0000 -180.0000 70

#__ type_ start__ end____ width___ exp.time_
 13 omega   38.00   91.00   1.0000   20.0000
omega____ theta____ kappa____ phi______ frames
    -      108.0000  -30.0000 -180.0000 53

#__ type_ start__ end____ width___ exp.time_
 14 omega   39.00  109.00   1.0000   20.0000
omega____ theta____ kappa____ phi______ frames
    -      108.0000  -94.0000   60.0000 70

#__ type_ start__ end____ width___ exp.time_
 15 omega   40.00   98.00   1.0000   20.0000
omega____ theta____ kappa____ phi______ frames
    -      108.0000  -45.0000   90.0000 58

#__ type_ start__ end____ width___ exp.time_
 16 omega    1.00   75.00   1.0000    2.5000
omega____ theta____ kappa____ phi______ frames
    -       35.8740  -99.0000  120.0000 74

#__ type_ start__ end____ width___ exp.time_
 17 omega   17.00   85.00   1.0000    2.5000
omega____ theta____ kappa____ phi______ frames
    -       35.8740   38.0000 -150.0000 68

#__ type_ start__ end____ width___ exp.time_
 18 omega    9.00  103.00   1.0000    2.5000
omega____ theta____ kappa____ phi______ frames
    -       35.8740   77.0000   90.0000 94
;
_diffrn_measurement_device 'four-circle diffractometer'
_diffrn_measurement_device_type 'New Gemini, Dual, Cu at zero, EosS2'
_diffrn_measurement_method '\w scans'
_diffrn_orient_matrix_UB_11 0.0919661000
_diffrn_orient_matrix_UB_12 -0.0863473000
_diffrn_orient_matrix_UB_13 0.0009546000
_diffrn_orient_matrix_UB_21 -0.0179601000
_diffrn_orient_matrix_UB_22 -0.0010772000
_diffrn_orient_matrix_UB_23 0.0738286000
_diffrn_orient_matrix_UB_31 -0.2453712000
_diffrn_orient_matrix_UB_32 -0.0323140000
_diffrn_orient_matrix_UB_33 -0.0050676000
_diffrn_radiation_monochromator graphite
_diffrn_radiation_probe x-ray
_diffrn_radiation_type CuK\a
_diffrn_radiation_wavelength 1.54184
_diffrn_reflns_av_R_equivalents 0.0396
_diffrn_reflns_av_unetI/netI 0.0301
_diffrn_reflns_Laue_measured_fraction_full 0.999
_diffrn_reflns_Laue_measured_fraction_max 0.992
_diffrn_reflns_limit_h_max 4
_diffrn_reflns_limit_h_min -7
_diffrn_reflns_limit_k_max 19
_diffrn_reflns_limit_k_min -20
_diffrn_reflns_limit_l_max 23
_diffrn_reflns_limit_l_min -25
_diffrn_reflns_number 11324
_diffrn_reflns_point_group_measured_fraction_full 0.999
_diffrn_reflns_point_group_measured_fraction_max 0.983
_diffrn_reflns_theta_full 67.684
_diffrn_reflns_theta_max 72.194
_diffrn_reflns_theta_min 5.007
_diffrn_source 'Enhance (Cu) X-ray Source'
_exptl_absorpt_coefficient_mu 0.770
_exptl_absorpt_correction_T_max 1.00000
_exptl_absorpt_correction_T_min 0.72571
_exptl_absorpt_correction_type multi-scan
_exptl_absorpt_process_details
;
CrysAlisPro, Agilent Technologies,
Version 1.171.37.35 (release 13-08-2014 CrysAlis171 .NET)
(compiled Aug 13 2014,18:06:01)
Empirical absorption correction using spherical harmonics,
 implemented in SCALE3 ABSPACK scaling algorithm.
;
_exptl_crystal_colour 'clear light colourless'
_exptl_crystal_colour_lustre clear
_exptl_crystal_colour_modifier light
_exptl_crystal_colour_primary colourless
_exptl_crystal_density_diffrn 1.310
_exptl_crystal_description needle
_exptl_crystal_F_000 840
_exptl_crystal_size_max 0.7
_exptl_crystal_size_mid 0.3
_exptl_crystal_size_min 0.2
_refine_diff_density_max 0.208
_refine_diff_density_min -0.227
_refine_diff_density_rms 0.045
_refine_ls_abs_structure_details
;
 Flack x determined using 1321 quotients [(I+)-(I-)]/[(I+)+(I-)]
 (Parsons, Flack and Wagner, Acta Cryst. B69 (2013) 249-259).
;
_refine_ls_abs_structure_Flack -0.07(13)
_refine_ls_extinction_method none
_refine_ls_goodness_of_fit_ref 1.039
_refine_ls_hydrogen_treatment constr
_refine_ls_matrix_type full
_refine_ls_number_parameters 272
_refine_ls_number_reflns 3961
_refine_ls_number_restraints 0
_refine_ls_restrained_S_all 1.039
_refine_ls_R_factor_all 0.0553
_refine_ls_R_factor_gt 0.0503
_refine_ls_shift/su_max 0.001
_refine_ls_shift/su_mean 0.000
_refine_ls_structure_factor_coef Fsqd
_refine_ls_weighting_details 'w=1/[\s^2^(Fo^2^)+(0.0929P)^2^+0.1079P] where P=(Fo^2^+2Fc^2^)/3'
_refine_ls_weighting_scheme calc
_refine_ls_wR_factor_gt 0.1358
_refine_ls_wR_factor_ref 0.1434
_reflns_Friedel_coverage 0.705
_reflns_Friedel_fraction_full 0.999
_reflns_Friedel_fraction_max 0.970
_reflns_number_gt 3596
_reflns_number_total 3961
_reflns_threshold_expression 'I > 2\s(I)'
_cod_data_source_file ol6b02522_si_001.cif
_cod_data_source_block fxm-cc-1
_cod_original_cell_volume 2040.01(8)
_cod_database_code 1555808
_shelx_space_group_comment
;
The symmetry employed for this shelxl refinement is uniquely defined
by the following loop, which should always be used as a source of
symmetry information in preference to the above space-group names.
They are only intended as comments.
;
_reflns_odcompleteness_completeness 99.81
_reflns_odcompleteness_iscentric 1
_reflns_odcompleteness_theta 66.97
_olex2_refinement_description
;
1. Fixed Uiso
 At 1.2 times of:
  All C(H) groups, All C(H,H) groups
 At 1.5 times of:
  All C(H,H,H) groups
2.a Ternary CH refined with riding coordinates:
 C007(H007)
2.b Secondary CH2 refined with riding coordinates:
 C006(H00A,H00B)
2.c Aromatic/amide H refined with riding coordinates:
 C00E(H00E), C00F(H00F), C00H(H00H), C00I(H00I), C00J(H00J), C00K(H00K),
 C00L(H00L), C00M(H00M), C00O(H00O), C00P(H00P), C00R(H00R), C00S(H00S),
 C00T(H00T)
2.d Idealised Me refined as rotating group:
 C00U(H00C,H00D,H00G)
;
_shelx_shelxl_version_number 2014/7
_olex2_date_sample_data_collection 2016-02-23
_olex2_submission_special_instructions 'No special instructions were received'

loop_
_space_group_symop_operation_xyz
'x, y, z'
'-x+1/2, -y, z+1/2'
'-x, y+1/2, -z+1/2'
'x+1/2, -y+1/2, -z'

loop_
_atom_site_label
_atom_site_type_symbol
_atom_site_fract_x
_atom_site_fract_y
_atom_site_fract_z
_atom_site_U_iso_or_equiv
_atom_site_adp_type
_atom_site_occupancy
_atom_site_site_symmetry_order
_atom_site_calc_flag
_atom_site_refinement_flags_posn
O001 O 0.3909(4) 0.49538(13) 0.28491(11) 0.0562(5) Uani 1 1 d .
O002 O 0.4039(4) 0.46915(16) 0.43112(10) 0.0631(6) Uani 1 1 d .
O003 O 0.2706(4) 0.61787(14) 0.29970(13) 0.0628(6) Uani 1 1 d .
F004 F 0.7088(5) 0.88487(13) 0.45169(15) 0.0888(7) Uani 1 1 d .
N005 N 0.6146(4) 0.58537(13) 0.34228(11) 0.0453(5) Uani 1 1 d .
C006 C 0.7893(5) 0.51266(16) 0.43490(13) 0.0457(6) Uani 1 1 d .
H00A H 0.9104 0.4753 0.4452 0.055 Uiso 1 1 calc R
H00B H 0.8266 0.5633 0.4552 0.055 Uiso 1 1 calc R
C007 C 0.7863(4) 0.52518(15) 0.36192(13) 0.0440(5) Uani 1 1 d .
H007 H 0.9359 0.5466 0.3499 0.053 Uiso 1 1 calc R
C008 C 0.6364(5) 0.66370(16) 0.36999(13) 0.0455(6) Uani 1 1 d .
C009 C 0.5701(5) 0.48174(16) 0.46409(13) 0.0480(6) Uani 1 1 d .
C00A C 0.4194(5) 0.56989(16) 0.30966(13) 0.0468(6) Uani 1 1 d .
C00B C 0.5593(5) 0.43776(17) 0.28873(13) 0.0504(6) Uani 1 1 d .
C00C C 0.7534(5) 0.44903(16) 0.32465(12) 0.0478(6) Uani 1 1 d .
C00D C 0.5652(5) 0.46825(18) 0.53505(13) 0.0510(6) Uani 1 1 d .
C00E C 0.8474(6) 0.78609(18) 0.38182(18) 0.0611(8) Uani 1 1 d .
H00E H 0.9721 0.8181 0.3717 0.073 Uiso 1 1 calc R
C00F C 0.8213(5) 0.71054(18) 0.35418(15) 0.0521(6) Uani 1 1 d .
H00F H 0.9288 0.6918 0.3250 0.063 Uiso 1 1 calc R
C00G C 0.6850(7) 0.81188(18) 0.42407(18) 0.0615(8) Uani 1 1 d .
C00H C 0.4770(6) 0.69124(19) 0.41318(16) 0.0574(7) Uani 1 1 d .
H00H H 0.3538 0.6590 0.4242 0.069 Uiso 1 1 calc R
C00I C 0.9167(6) 0.38922(19) 0.32466(16) 0.0593(7) Uani 1 1 d .
H00I H 1.0509 0.3960 0.3478 0.071 Uiso 1 1 calc R
C00J C 0.5216(7) 0.3681(2) 0.25433(16) 0.0633(8) Uani 1 1 d .
H00J H 0.3882 0.3615 0.2308 0.076 Uiso 1 1 calc R
C00K C 0.4990(7) 0.7672(2) 0.44052(18) 0.0648(8) Uani 1 1 d .
H00K H 0.3904 0.7867 0.4690 0.078 Uiso 1 1 calc R
C00L C 0.8812(7) 0.3192(2) 0.2903(2) 0.0722(10) Uani 1 1 d .
H00L H 0.9913 0.2792 0.2909 0.087 Uiso 1 1 calc R
C00M C 0.3793(7) 0.4298(3) 0.56171(18) 0.0705(9) Uani 1 1 d .
H00M H 0.2621 0.4116 0.5354 0.085 Uiso 1 1 calc R
N00N N 0.9061(8) 0.3160(3) 0.4815(3) 0.1011(13) Uani 1 1 d .
C00O C 0.6853(8) 0.3084(2) 0.25550(19) 0.0736(10) Uani 1 1 d .
H00O H 0.6624 0.2612 0.2327 0.088 Uiso 1 1 calc R
C00P C 0.7399(8) 0.4923(3) 0.57490(17) 0.0764(11) Uani 1 1 d .
H00P H 0.8682 0.5167 0.5575 0.092 Uiso 1 1 calc R
C00Q C 0.8981(7) 0.2839(3) 0.5291(3) 0.0813(11) Uani 1 1 d .
C00R C 0.3673(8) 0.4183(4) 0.6272(2) 0.0915(14) Uani 1 1 d .
H00R H 0.2410 0.3930 0.6449 0.110 Uiso 1 1 calc R
C00S C 0.7264(10) 0.4806(4) 0.64027(19) 0.0984(16) Uani 1 1 d .
H00S H 0.8447 0.4976 0.6667 0.118 Uiso 1 1 calc R
C00T C 0.5401(10) 0.4441(3) 0.66648(18) 0.0948(15) Uani 1 1 d .
H00T H 0.5305 0.4367 0.7107 0.114 Uiso 1 1 calc R
C00U C 0.8934(12) 0.2427(4) 0.5907(3) 0.1088(17) Uani 1 1 d .
H00C H 0.8706 0.1864 0.5838 0.163 Uiso 1 1 calc GR
H00D H 0.7711 0.2635 0.6164 0.163 Uiso 1 1 calc GR
H00G H 1.0355 0.2510 0.6126 0.163 Uiso 1 1 calc GR

loop_
_atom_site_aniso_label
_atom_site_aniso_U_11
_atom_site_aniso_U_22
_atom_site_aniso_U_33
_atom_site_aniso_U_23
_atom_site_aniso_U_13
_atom_site_aniso_U_12
O001 0.0571(12) 0.0537(11) 0.0577(11) -0.0044(9) -0.0093(9) -0.0044(9)
O002 0.0542(11) 0.0847(15) 0.0503(10) 0.0023(10) -0.0045(9) -0.0168(11)
O003 0.0528(11) 0.0589(12) 0.0767(14) 0.0028(11) -0.0104(10) 0.0048(10)
F004 0.1000(16) 0.0531(10) 0.1133(19) -0.0261(12) -0.0138(15) 0.0024(11)
N005 0.0470(11) 0.0422(10) 0.0467(10) 0.0025(9) -0.0020(9) -0.0005(9)
C006 0.0467(13) 0.0449(12) 0.0453(13) -0.0005(10) -0.0033(10) -0.0030(10)
C007 0.0421(12) 0.0417(12) 0.0483(12) 0.0022(10) 0.0042(10) -0.0014(10)
C008 0.0491(14) 0.0395(12) 0.0478(12) 0.0039(10) -0.0024(11) 0.0017(10)
C009 0.0513(14) 0.0456(12) 0.0471(13) -0.0047(11) -0.0005(11) -0.0022(11)
C00A 0.0491(14) 0.0452(12) 0.0461(12) 0.0042(10) 0.0003(10) -0.0017(11)
C00B 0.0614(16) 0.0466(13) 0.0434(12) 0.0006(11) 0.0056(11) -0.0040(12)
C00C 0.0558(15) 0.0443(12) 0.0433(12) 0.0010(10) 0.0089(11) -0.0027(11)
C00D 0.0565(15) 0.0517(14) 0.0448(13) -0.0047(11) 0.0021(11) -0.0003(12)
C00E 0.0581(17) 0.0454(14) 0.080(2) 0.0031(14) -0.0053(15) -0.0057(13)
C00F 0.0488(14) 0.0472(14) 0.0603(16) 0.0031(12) 0.0034(12) 0.0007(12)
C00G 0.0703(19) 0.0441(14) 0.0702(19) -0.0083(13) -0.0147(16) 0.0055(13)
C00H 0.0563(16) 0.0551(15) 0.0608(16) -0.0022(13) 0.0090(13) -0.0019(13)
C00I 0.0616(17) 0.0521(15) 0.0641(17) -0.0025(13) 0.0074(14) 0.0044(14)
C00J 0.079(2) 0.0585(16) 0.0526(15) -0.0094(14) 0.0029(15) -0.0139(16)
C00K 0.0693(19) 0.0593(16) 0.0660(18) -0.0119(15) 0.0074(16) 0.0089(16)
C00L 0.086(3) 0.0540(17) 0.076(2) -0.0107(16) 0.015(2) 0.0106(17)
C00M 0.0641(19) 0.089(2) 0.0588(18) 0.0038(17) 0.0039(15) -0.0101(18)
N00N 0.094(3) 0.090(3) 0.119(3) 0.033(3) 0.004(2) 0.003(2)
C00O 0.104(3) 0.0509(16) 0.0662(19) -0.0177(15) 0.015(2) -0.0076(18)
C00P 0.079(2) 0.100(3) 0.0493(16) -0.0076(17) -0.0021(16) -0.024(2)
C00Q 0.070(2) 0.069(2) 0.105(3) 0.003(2) 0.003(2) -0.0005(19)
C00R 0.086(3) 0.125(4) 0.064(2) 0.017(2) 0.020(2) -0.016(3)
C00S 0.109(3) 0.136(4) 0.0501(18) -0.010(2) -0.009(2) -0.026(3)
C00T 0.116(4) 0.125(4) 0.0441(16) 0.005(2) 0.0108(19) -0.004(3)
C00U 0.116(4) 0.112(4) 0.097(3) 0.015(3) 0.001(3) -0.009(3)

loop_
_atom_type_symbol
_atom_type_description
_atom_type_scat_dispersion_real
_atom_type_scat_dispersion_imag
_atom_type_scat_source
C C 0.0181 0.0091 'International Tables Vol C Tables 4.2.6.8 and 6.1.1.4'
H H 0.0000 0.0000 'International Tables Vol C Tables 4.2.6.8 and 6.1.1.4'
F F 0.0727 0.0534 'International Tables Vol C Tables 4.2.6.8 and 6.1.1.4'
N N 0.0311 0.0180 'International Tables Vol C Tables 4.2.6.8 and 6.1.1.4'
O O 0.0492 0.0322 'International Tables Vol C Tables 4.2.6.8 and 6.1.1.4'

loop_
_geom_angle_atom_site_label_1
_geom_angle_atom_site_label_2
_geom_angle_atom_site_label_3
_geom_angle
C00A O001 C00B 121.9(2)
C008 N005 C007 116.5(2)
C00A N005 C007 125.7(2)
C00A N005 C008 116.8(2)
H00A C006 H00B 107.4
C007 C006 H00A 108.3
C007 C006 H00B 108.3
C009 C006 H00A 108.3
C009 C006 H00B 108.3
C009 C006 C007 115.8(2)
N005 C007 C006 111.9(2)
N005 C007 H007 107.0
N005 C007 C00C 110.1(2)
C006 C007 H007 107.0
C00C C007 C006 113.4(2)
C00C C007 H007 107.0
C00F C008 N005 119.5(3)
C00H C008 N005 120.4(3)
C00H C008 C00F 120.1(3)
O002 C009 C006 121.1(2)
O002 C009 C00D 121.2(3)
C00D C009 C006 117.7(2)
O003 C00A O001 117.1(3)
O003 C00A N005 124.9(3)
N005 C00A O001 118.0(2)
O001 C00B C00J 116.2(3)
C00C C00B O001 121.9(2)
C00C C00B C00J 121.9(3)
C00B C00C C007 120.2(2)
C00B C00C C00I 118.3(3)
C00I C00C C007 121.4(3)
C00M C00D C009 118.8(3)
C00P C00D C009 122.5(3)
C00P C00D C00M 118.7(3)
C00F C00E H00E 120.9
C00G C00E H00E 120.9
C00G C00E C00F 118.3(3)
C008 C00F C00E 120.1(3)
C008 C00F H00F 119.9
C00E C00F H00F 119.9
F004 C00G C00E 119.0(3)
F004 C00G C00K 117.9(3)
C00K C00G C00E 123.1(3)
C008 C00H H00H 119.8
C008 C00H C00K 120.5(3)
C00K C00H H00H 119.8
C00C C00I H00I 119.9
C00C C00I C00L 120.3(3)
C00L C00I H00I 119.9
C00B C00J H00J 120.5
C00B C00J C00O 119.0(3)
C00O C00J H00J 120.5
C00G C00K C00H 117.9(3)
C00G C00K H00K 121.0
C00H C00K H00K 121.0
C00I C00L H00L 119.7
C00O C00L C00I 120.6(3)
C00O C00L H00L 119.7
C00D C00M H00M 119.9
C00R C00M C00D 120.1(4)
C00R C00M H00M 119.9
C00J C00O H00O 120.1
C00L C00O C00J 119.8(3)
C00L C00O H00O 120.1
C00D C00P H00P 119.6
C00S C00P C00D 120.7(4)
C00S C00P H00P 119.6
N00N C00Q C00U 178.7(6)
C00M C00R H00R 119.7
C00T C00R C00M 120.6(4)
C00T C00R H00R 119.7
C00P C00S H00S 119.9
C00T C00S C00P 120.3(4)
C00T C00S H00S 119.9
C00R C00T H00T 120.2
C00S C00T C00R 119.6(4)
C00S C00T H00T 120.2
C00Q C00U H00C 109.5
C00Q C00U H00D 109.5
C00Q C00U H00G 109.5
H00C C00U H00D 109.5
H00C C00U H00G 109.5
H00D C00U H00G 109.5

loop_
_geom_bond_atom_site_label_1
_geom_bond_atom_site_label_2
_geom_bond_distance
O001 C00A 1.357(3)
O001 C00B 1.382(4)
O002 C009 1.211(4)
O003 C00A 1.203(4)
F004 C00G 1.355(4)
N005 C007 1.481(3)
N005 C008 1.435(3)
N005 C00A 1.356(4)
C006 H00A 0.9700
C006 H00B 0.9700
C006 C007 1.534(3)
C006 C009 1.513(4)
C007 H007 0.9800
C007 C00C 1.502(4)
C008 C00F 1.377(4)
C008 C00H 1.377(4)
C009 C00D 1.495(4)
C00B C00C 1.375(4)
C00B C00J 1.383(4)
C00C C00I 1.384(4)
C00D C00M 1.383(5)
C00D C00P 1.378(5)
C00E H00E 0.9300
C00E C00F 1.395(4)
C00E C00G 1.366(5)
C00F H00F 0.9300
C00G C00K 1.366(6)
C00H H00H 0.9300
C00H C00K 1.396(5)
C00I H00I 0.9300
C00I C00L 1.386(5)
C00J H00J 0.9300
C00J C00O 1.385(6)
C00K H00K 0.9300
C00L H00L 0.9300
C00L C00O 1.371(6)
C00M H00M 0.9300
C00M C00R 1.379(5)
N00N C00Q 1.127(7)
C00O H00O 0.9300
C00P H00P 0.9300
C00P C00S 1.377(6)
C00Q C00U 1.456(7)
C00R H00R 0.9300
C00R C00T 1.372(7)
C00S H00S 0.9300
C00S C00T 1.365(7)
C00T H00T 0.9300
C00U H00C 0.9600
C00U H00D 0.9600
C00U H00G 0.9600

loop_
_geom_torsion_atom_site_label_1
_geom_torsion_atom_site_label_2
_geom_torsion_atom_site_label_3
_geom_torsion_atom_site_label_4
_geom_torsion
O001 C00B C00C C007 0.7(4)
O001 C00B C00C C00I -178.4(3)
O001 C00B C00J C00O 179.2(3)
O002 C009 C00D C00M 9.6(5)
O002 C009 C00D C00P -170.8(4)
F004 C00G C00K C00H -178.6(3)
N005 C007 C00C C00B -11.8(3)
N005 C007 C00C C00I 167.3(2)
N005 C008 C00F C00E -178.6(3)
N005 C008 C00H C00K 179.5(3)
C006 C007 C00C C00B 114.5(3)
C006 C007 C00C C00I -66.4(3)
C006 C009 C00D C00M -171.1(3)
C006 C009 C00D C00P 8.5(4)
C007 N005 C008 C00F 67.0(3)
C007 N005 C008 C00H -111.5(3)
C007 N005 C00A O001 -9.6(4)
C007 N005 C00A O003 172.1(3)
C007 C006 C009 O002 -1.0(4)
C007 C006 C009 C00D 179.7(2)
C007 C00C C00I C00L 179.4(3)
C008 N005 C007 C006 57.8(3)
C008 N005 C007 C00C -175.0(2)
C008 N005 C00A O001 -177.7(2)
C008 N005 C00A O003 3.9(4)
C008 C00H C00K C00G -1.4(5)
C009 C006 C007 N005 61.5(3)
C009 C006 C007 C00C -63.9(3)
C009 C00D C00M C00R -178.3(4)
C009 C00D C00P C00S 178.3(5)
C00A O001 C00B C00C 8.4(4)
C00A O001 C00B C00J -171.6(3)
C00A N005 C007 C006 -110.3(3)
C00A N005 C007 C00C 16.9(3)
C00A N005 C008 C00F -123.8(3)
C00A N005 C008 C00H 57.7(4)
C00B O001 C00A O003 174.4(3)
C00B O001 C00A N005 -4.1(4)
C00B C00C C00I C00L -1.5(4)
C00B C00J C00O C00L -0.2(6)
C00C C00B C00J C00O -0.8(5)
C00C C00I C00L C00O 0.5(5)
C00D C00M C00R C00T -0.7(8)
C00D C00P C00S C00T 0.7(9)
C00E C00G C00K C00H 0.8(6)
C00F C008 C00H C00K 1.0(5)
C00F C00E C00G F004 179.5(3)
C00F C00E C00G C00K 0.1(5)
C00G C00E C00F C008 -0.5(5)
C00H C008 C00F C00E -0.1(4)
C00I C00L C00O C00J 0.3(6)
C00J C00B C00C C007 -179.3(3)
C00J C00B C00C C00I 1.6(4)
C00M C00D C00P C00S -2.1(7)
C00M C00R C00T C00S -0.7(9)
C00P C00D C00M C00R 2.1(6)
C00P C00S C00T C00R 0.7(9)
